data_1551211
loop_
_publ_author_name
'Li, Nan'
'Zhao, Zifeng'
'Yu, Chao'
'Wu, Botao'
'Bian, Zuqiang'
'Zhang, Wen-Xiong'
'Xi, Zhenfeng'

_publ_section_title
;
 Alkaline-earth metallacyclic complexes bearing a diborane-bridged
 tetraamide ligand: synthesis, structure and fluorescence property.
;
_journal_issue 25
_journal_name_full 'Dalton transactions (Cambridge, England : 2003)'
_journal_page_first 9067
_journal_page_last 9071
_journal_paper_doi 10.1039/c9dt02118c
_journal_volume 48
_journal_year 2019
_chemical_formula_moiety 'C44 H86 B2 N16 O4 P4 Sr, C4 H8 O'
_chemical_formula_sum 'C48 H94 B2 N16 O5 P4 Sr'
_chemical_formula_weight 1208.51
_space_group_crystal_system monoclinic
_space_group_IT_number 15
_space_group_name_Hall '-C 2yc'
_space_group_name_H-M_alt 'C 1 2/c 1'
_symmetry_space_group_name_Hall '-C 2yc'
_symmetry_space_group_name_H-M 'C 1 2/c 1'
_atom_sites_solution_hydrogens geom
_atom_sites_solution_primary iterative
_audit_creation_date 2019-04-16
_audit_creation_method
;
Olex2 1.2
(compiled 2018.05.29 svn.r3508 for OlexSys, GUI svn.r5506)
;
_audit_update_record
;
2019-04-28 deposited with the CCDC.    2019-06-04 downloaded from the CCDC.
;
_cell_angle_alpha 90
_cell_angle_beta 100.718(3)
_cell_angle_gamma 90
_cell_formula_units_Z 4
_cell_length_a 17.0218(5)
_cell_length_b 17.4203(6)
_cell_length_c 21.4191(7)
_cell_measurement_reflns_used 10780
_cell_measurement_temperature 180.00(10)
_cell_measurement_theta_max 30.7190
_cell_measurement_theta_min 3.7140
_cell_volume 6240.5(4)
_computing_cell_refinement 'CrysAlisPro 1.171.39.33c (Rigaku OD, 2017)'
_computing_data_collection 'CrysAlisPro 1.171.39.33c (Rigaku OD, 2017)'
_computing_data_reduction 'CrysAlisPro 1.171.39.33c (Rigaku OD, 2017)'
_computing_molecular_graphics 'Olex2 (Dolomanov et al., 2009)'
_computing_publication_material 'Olex2 (Dolomanov et al., 2009)'
_computing_structure_refinement 'ShelXL (Sheldrick, 2015)'
_computing_structure_solution 'olex2.solve (Bourhis et al., 2015)'
_diffrn_ambient_environment N~2~
_diffrn_ambient_temperature 180.00(10)
_diffrn_detector 'CCD plate'
_diffrn_measured_fraction_theta_full 0.998
_diffrn_measured_fraction_theta_max 0.997
_diffrn_measurement_details
;
List of Runs (angles in degrees, time in seconds):

  # Type    Start    End  Width  t~exp~   \w     \q     \k     \f   Frames
#--------------------------------------------------------------------------
  1  \w    -33.00  29.00   0.50   43.00    --   -1.70 -77.00-150.00  124
  2  \w    -32.00   5.00   0.50   43.00    --   -1.70 -82.00  90.00   74
  3  \w      5.00  31.00   0.50   43.00    --   -1.70 -82.00 120.00   52
  4  \w    -87.00 -38.00   0.50   43.00    --    1.90 -37.00-120.00   98
  5  \w     37.00  90.00   0.50   43.00    --    1.90  37.00 -90.00  106
  6  \w    -82.00 -55.00   0.50   43.00    --    1.90 -19.00-180.00   54
  7  \w    -16.00   9.00   0.50   43.00    --    1.90  37.00 -90.00   50
;
_diffrn_measurement_device 'four-circle diffractometer'
_diffrn_measurement_device_type 'XtaLAB AFC12 (RINC): Kappa single'
_diffrn_measurement_method '\w scans'
_diffrn_orient_matrix_type 'CrysAlisPro convention (1999,Acta A55,543-557)'
_diffrn_orient_matrix_UB_11 -0.0079457000
_diffrn_orient_matrix_UB_12 -0.0372368000
_diffrn_orient_matrix_UB_13 0.0106873000
_diffrn_orient_matrix_UB_21 0.0168078000
_diffrn_orient_matrix_UB_22 0.0107413000
_diffrn_orient_matrix_UB_23 0.0316306000
_diffrn_orient_matrix_UB_31 -0.0381151000
_diffrn_orient_matrix_UB_32 0.0124986000
_diffrn_orient_matrix_UB_33 0.0047148000
_diffrn_radiation_monochromator mirror
_diffrn_radiation_probe x-ray
_diffrn_radiation_type MoK\a
_diffrn_radiation_wavelength 0.71073
_diffrn_reflns_av_R_equivalents 0.0375
_diffrn_reflns_av_unetI/netI 0.0277
_diffrn_reflns_Laue_measured_fraction_full 0.998
_diffrn_reflns_Laue_measured_fraction_max 0.997
_diffrn_reflns_limit_h_max 22
_diffrn_reflns_limit_h_min -19
_diffrn_reflns_limit_k_max 22
_diffrn_reflns_limit_k_min -22
_diffrn_reflns_limit_l_max 27
_diffrn_reflns_limit_l_min -27
_diffrn_reflns_number 31930
_diffrn_reflns_point_group_measured_fraction_full 0.998
_diffrn_reflns_point_group_measured_fraction_max 0.997
_diffrn_reflns_theta_full 25.242
_diffrn_reflns_theta_max 27.485
_diffrn_reflns_theta_min 3.377
_diffrn_source 'Rotating-anode X-ray tube'
_diffrn_source_type 'Rigaku (Mo) X-ray Source'
_exptl_absorpt_coefficient_mu 1.022
_exptl_absorpt_correction_T_max 1.00000
_exptl_absorpt_correction_T_min 0.56368
_exptl_absorpt_correction_type multi-scan
_exptl_absorpt_process_details
;
CrysAlisPro 1.171.39.33c (Rigaku Oxford Diffraction, 2017)
Empirical absorption correction using spherical harmonics,
 implemented in SCALE3 ABSPACK scaling algorithm.
;
_exptl_crystal_colour 'clear yellowish yellow'
_exptl_crystal_colour_lustre clear
_exptl_crystal_colour_modifier yellowish
_exptl_crystal_colour_primary yellow
_exptl_crystal_density_diffrn 1.286
_exptl_crystal_description block
_exptl_crystal_F_000 2568
_exptl_crystal_size_max 0.1
_exptl_crystal_size_mid 0.1
_exptl_crystal_size_min 0.1
_refine_diff_density_max 0.737
_refine_diff_density_min -0.396
_refine_diff_density_rms 0.060
_refine_ls_extinction_method none
_refine_ls_goodness_of_fit_ref 1.048
_refine_ls_hydrogen_treatment constr
_refine_ls_matrix_type full
_refine_ls_number_parameters 356
_refine_ls_number_reflns 7136
_refine_ls_number_restraints 0
_refine_ls_restrained_S_all 1.048
_refine_ls_R_factor_all 0.0363
_refine_ls_R_factor_gt 0.0314
_refine_ls_shift/su_max 0.002
_refine_ls_shift/su_mean 0.000
_refine_ls_structure_factor_coef Fsqd
_refine_ls_weighting_details 'w=1/[\s^2^(Fo^2^)+(0.0513P)^2^+3.9111P] where P=(Fo^2^+2Fc^2^)/3'
_refine_ls_weighting_scheme calc
_refine_ls_wR_factor_gt 0.0829
_refine_ls_wR_factor_ref 0.0860
_reflns_Friedel_coverage 0.000
_reflns_number_gt 6436
_reflns_number_total 7136
_reflns_threshold_expression 'I > 2\s(I)'
_cod_data_source_file c9dt02118c2.cif
_cod_data_source_block 4a-THF
_cod_depositor_comments 'Adding full bibliography for 1551209--1551214.cif.'
_cod_database_code 1551211
_shelx_shelxl_version_number 2017/1
_chemical_oxdiff_formula 'C H B O P Sr N'
_shelx_space_group_comment
;
The symmetry employed for this shelxl refinement is uniquely defined
by the following loop, which should always be used as a source of
symmetry information in preference to the above space-group names.
They are only intended as comments.
;
_shelx_estimated_absorpt_t_max 0.905
_shelx_estimated_absorpt_t_min 0.905
_reflns_odcompleteness_completeness 99.58
_reflns_odcompleteness_iscentric 1
_reflns_odcompleteness_theta 27.42
_olex2_refinement_description
;
1. Fixed Uiso
 At 1.2 times of:
  All C(H) groups, All C(H,H) groups, All N(H) groups
 At 1.5 times of:
  All C(H,H,H) groups
2.a Secondary CH2 refined with riding coordinates:
 C38(H38a,H38b), C37(H37a,H37b)
2.b Aromatic/amide H refined with riding coordinates:
 N1(H1), C7(H7), C2(H2), C1(H1a), C3(H3), C8(H8), C9(H9)
2.c Idealised Me refined as rotating group:
 C0aa(H0aa,H0ab,H0ac), C13(H13a,H13b,H13c), C23(H23a,H23b,H23c), C4aa(H4aa,
 H4ab,H4ac), C12(H12a,H12b,H12c), C2aa(H2aa,H2ab,H2ac), C19(H19a,H19b,H19c),
 C21(H21a,H21b,H21c), C17(H17a,H17b,H17c), C3aa(H3aa,H3ab,H3ac), C1aa(H1aa,H1ab,
 H1ac), C20(H20a,H20b,H20c)
;
_olex2_submission_special_instructions 'No special instructions were received'
_oxdiff_exptl_absorpt_empirical_details
;
Empirical correction (ABSPACK) includes:
- Absorption correction using spherical harmonics
- Frame scaling
;
_oxdiff_exptl_absorpt_empirical_full_max 1.907
_oxdiff_exptl_absorpt_empirical_full_min 0.620

loop_
_space_group_symop_operation_xyz
'x, y, z'
'-x, y, -z+1/2'
'x+1/2, y+1/2, z'
'-x+1/2, y+1/2, -z+1/2'
'-x, -y, -z'
'x, -y, z-1/2'
'-x+1/2, -y+1/2, -z'
'x+1/2, -y+1/2, z-1/2'

loop_
_atom_site_label
_atom_site_type_symbol
_atom_site_fract_x
_atom_site_fract_y
_atom_site_fract_z
_atom_site_U_iso_or_equiv
_atom_site_adp_type
_atom_site_occupancy
_atom_site_site_symmetry_order
_atom_site_calc_flag
_atom_site_refinement_flags_posn
_atom_site_refinement_flags_adp
_atom_site_refinement_flags_occupancy
Sr1 Sr 0.500000 0.72593(2) 0.750000 0.01679(6) Uani 1 2 d S T P
P4 P 0.63844(2) 0.88735(2) 0.84492(2) 0.01978(9) Uani 1 1 d . . .
P15 P 0.57011(2) 0.68714(2) 0.58881(2) 0.02266(9) Uani 1 1 d . . .
O2 O 0.59190(6) 0.83155(6) 0.80038(5) 0.0241(2) Uani 1 1 d . . .
O1 O 0.54191(7) 0.72654(7) 0.64192(5) 0.0284(3) Uani 1 1 d . . .
N2 N 0.40316(7) 0.61229(7) 0.71603(6) 0.0213(3) Uani 1 1 d . . .
N1 N 0.42052(8) 0.47357(7) 0.69998(6) 0.0233(3) Uani 1 1 d . . .
H1 H 0.449452 0.433047 0.708248 0.028 Uiso 1 1 calc R . .
N0AA N 0.69166(8) 0.84518(8) 0.90728(6) 0.0276(3) Uani 1 1 d . . .
N14 N 0.54212(8) 0.59715(8) 0.57353(7) 0.0281(3) Uani 1 1 d . . .
O39 O 0.500000 0.31534(11) 0.750000 0.0518(6) Uani 1 2 d S T P
N7 N 0.70693(8) 0.93749(8) 0.81672(6) 0.0276(3) Uani 1 1 d . . .
N5 N 0.57602(9) 0.94837(9) 0.86798(7) 0.0353(3) Uani 1 1 d . . .
N18 N 0.53392(9) 0.73015(8) 0.52060(7) 0.0307(3) Uani 1 1 d . . .
N16 N 0.66834(8) 0.68800(9) 0.60216(7) 0.0322(3) Uani 1 1 d . . .
C6 C 0.21869(9) 0.52827(9) 0.61390(7) 0.0223(3) Uani 1 1 d . . .
C10 C 0.32720(9) 0.60508(8) 0.68077(7) 0.0199(3) Uani 1 1 d . . .
C5 C 0.29735(8) 0.53365(8) 0.65168(7) 0.0189(3) Uani 1 1 d . . .
C4 C 0.34625(9) 0.46653(9) 0.66118(7) 0.0204(3) Uani 1 1 d . . .
C7 C 0.16972(9) 0.59429(10) 0.60626(8) 0.0281(3) Uani 1 1 d . . .
H7 H 0.118279 0.591831 0.582300 0.034 Uiso 1 1 calc R . .
C2 C 0.24114(10) 0.39319(10) 0.59573(8) 0.0293(3) Uani 1 1 d . . .
H2 H 0.222848 0.346661 0.577234 0.035 Uiso 1 1 calc R . .
C1 C 0.19243(9) 0.45621(10) 0.58644(7) 0.0275(3) Uani 1 1 d . . .
H1A H 0.141491 0.451902 0.561847 0.033 Uiso 1 1 calc R . .
C3 C 0.31830(10) 0.39757(9) 0.63275(8) 0.0269(3) Uani 1 1 d . . .
H3 H 0.350775 0.354238 0.638248 0.032 Uiso 1 1 calc R . .
C8 C 0.19828(10) 0.66217(10) 0.63431(8) 0.0301(3) Uani 1 1 d . . .
H8 H 0.165533 0.705309 0.628748 0.036 Uiso 1 1 calc R . .
C0AA C 0.65663(11) 0.78105(10) 0.93644(8) 0.0320(4) Uani 1 1 d . . .
H0AA H 0.645243 0.796795 0.976775 0.048 Uiso 1 1 calc GR . .
H0AB H 0.693614 0.738918 0.942518 0.048 Uiso 1 1 calc GR . .
H0AC H 0.607999 0.765292 0.909185 0.048 Uiso 1 1 calc GR . .
C9 C 0.27504(9) 0.66838(9) 0.67095(8) 0.0264(3) Uani 1 1 d . . .
H9 H 0.291995 0.715378 0.689234 0.032 Uiso 1 1 calc R . .
B1 B 0.45211(10) 0.54610(10) 0.72747(8) 0.0210(3) Uani 1 1 d . . .
C13 C 0.45573(11) 0.58113(11) 0.55750(9) 0.0352(4) Uani 1 1 d . . .
H13A H 0.434824 0.575317 0.595881 0.053 Uiso 1 1 calc GR . .
H13B H 0.446995 0.534686 0.533069 0.053 Uiso 1 1 calc GR . .
H13C H 0.429072 0.622955 0.533099 0.053 Uiso 1 1 calc GR . .
C23 C 0.58731(12) 0.53580(10) 0.61110(9) 0.0351(4) Uani 1 1 d . . .
H23A H 0.643252 0.548118 0.618785 0.053 Uiso 1 1 calc GR . .
H23B H 0.578666 0.488252 0.588195 0.053 Uiso 1 1 calc GR . .
H23C H 0.569586 0.530870 0.650924 0.053 Uiso 1 1 calc GR . .
C4AA C 0.49552(11) 0.96047(12) 0.83470(10) 0.0426(5) Uani 1 1 d . . .
H4AA H 0.492326 1.008716 0.812714 0.064 Uiso 1 1 calc GR . .
H4AB H 0.459870 0.960988 0.864555 0.064 Uiso 1 1 calc GR . .
H4AC H 0.480607 0.919776 0.804602 0.064 Uiso 1 1 calc GR . .
C12 C 0.76466(11) 0.87520(13) 0.94617(9) 0.0408(4) Uani 1 1 d . . .
H12A H 0.781493 0.920209 0.926389 0.061 Uiso 1 1 calc GR . .
H12B H 0.805888 0.836943 0.950192 0.061 Uiso 1 1 calc GR . .
H12C H 0.754648 0.888208 0.987537 0.061 Uiso 1 1 calc GR . .
C2AA C 0.76890(13) 0.89293(13) 0.79381(11) 0.0471(5) Uani 1 1 d . . .
H2AA H 0.783300 0.849417 0.821037 0.071 Uiso 1 1 calc GR . .
H2AB H 0.815118 0.924604 0.794113 0.071 Uiso 1 1 calc GR . .
H2AC H 0.748853 0.875594 0.751292 0.071 Uiso 1 1 calc GR . .
C19 C 0.53372(13) 0.81375(12) 0.51980(10) 0.0435(5) Uani 1 1 d . . .
H19A H 0.535239 0.832703 0.562094 0.065 Uiso 1 1 calc GR . .
H19B H 0.486051 0.831733 0.492526 0.065 Uiso 1 1 calc GR . .
H19C H 0.579745 0.831912 0.504260 0.065 Uiso 1 1 calc GR . .
C21 C 0.71496(12) 0.70228(14) 0.66544(10) 0.0455(5) Uani 1 1 d . . .
H21A H 0.680523 0.721844 0.692481 0.068 Uiso 1 1 calc GR . .
H21B H 0.756055 0.739188 0.662663 0.068 Uiso 1 1 calc GR . .
H21C H 0.738990 0.655205 0.682812 0.068 Uiso 1 1 calc GR . .
C17 C 0.71315(13) 0.66072(16) 0.55517(12) 0.0549(6) Uani 1 1 d . . .
H17A H 0.736432 0.611713 0.568082 0.082 Uiso 1 1 calc GR . .
H17B H 0.754754 0.696726 0.551514 0.082 Uiso 1 1 calc GR . .
H17C H 0.677911 0.655676 0.514820 0.082 Uiso 1 1 calc GR . .
C3AA C 0.68132(14) 1.00394(14) 0.77662(11) 0.0513(6) Uani 1 1 d . . .
H3AA H 0.659020 0.987006 0.734393 0.077 Uiso 1 1 calc GR . .
H3AB H 0.726453 1.036560 0.775344 0.077 Uiso 1 1 calc GR . .
H3AC H 0.641639 1.031985 0.793747 0.077 Uiso 1 1 calc GR . .
C38 C 0.44164(14) 0.26878(13) 0.77086(12) 0.0492(5) Uani 1 1 d . . .
H38A H 0.388556 0.281686 0.748087 0.059 Uiso 1 1 calc R . .
H38B H 0.443122 0.275919 0.815979 0.059 Uiso 1 1 calc R . .
C1AA C 0.60167(15) 1.00031(16) 0.92115(12) 0.0622(7) Uani 1 1 d . . .
H1AA H 0.651549 0.982755 0.945499 0.093 Uiso 1 1 calc GR . .
H1AB H 0.561996 1.001410 0.947657 0.093 Uiso 1 1 calc GR . .
H1AC H 0.608387 1.050982 0.905327 0.093 Uiso 1 1 calc GR . .
C20 C 0.52727(16) 0.69608(15) 0.45809(9) 0.0536(6) Uani 1 1 d . . .
H20A H 0.568455 0.716268 0.437627 0.080 Uiso 1 1 calc GR . .
H20B H 0.475855 0.708001 0.433079 0.080 Uiso 1 1 calc GR . .
H20C H 0.533084 0.641396 0.462165 0.080 Uiso 1 1 calc GR . .
C37 C 0.4618(3) 0.18948(18) 0.7576(3) 0.143(2) Uani 1 1 d . . .
H37A H 0.460980 0.157503 0.794538 0.172 Uiso 1 1 calc R . .
H37B H 0.423158 0.169286 0.722346 0.172 Uiso 1 1 calc R . .

loop_
_atom_site_aniso_label
_atom_site_aniso_U_11
_atom_site_aniso_U_22
_atom_site_aniso_U_33
_atom_site_aniso_U_23
_atom_site_aniso_U_13
_atom_site_aniso_U_12
Sr1 0.01672(10) 0.01347(9) 0.01931(10) 0.000 0.00109(7) 0.000
P4 0.02062(18) 0.01839(19) 0.01999(18) -0.00048(13) 0.00288(14) -0.00380(14)
P15 0.02162(19) 0.0239(2) 0.02306(19) 0.00114(15) 0.00559(14) 0.00277(15)
O2 0.0250(5) 0.0201(5) 0.0254(5) -0.0016(4) 0.0000(4) -0.0043(4)
O1 0.0313(6) 0.0291(6) 0.0261(6) -0.0008(4) 0.0088(5) 0.0036(5)
N2 0.0191(6) 0.0182(6) 0.0251(6) -0.0005(5) 0.0006(5) -0.0026(5)
N1 0.0207(6) 0.0178(6) 0.0298(7) 0.0004(5) 0.0007(5) 0.0017(5)
N0AA 0.0238(6) 0.0303(7) 0.0262(6) 0.0067(5) -0.0016(5) -0.0083(5)
N14 0.0263(7) 0.0257(7) 0.0321(7) -0.0003(6) 0.0048(5) 0.0020(5)
O39 0.0427(11) 0.0241(10) 0.0919(17) 0.000 0.0210(11) 0.000
N7 0.0304(7) 0.0244(7) 0.0290(7) 0.0018(5) 0.0086(5) -0.0086(6)
N5 0.0311(7) 0.0361(8) 0.0365(8) -0.0147(6) 0.0007(6) 0.0055(6)
N18 0.0338(7) 0.0323(8) 0.0256(7) 0.0054(6) 0.0044(6) 0.0026(6)
N16 0.0224(6) 0.0379(8) 0.0369(8) -0.0013(6) 0.0069(6) 0.0009(6)
C6 0.0202(7) 0.0266(8) 0.0200(7) 0.0032(6) 0.0036(5) -0.0046(6)
C10 0.0192(7) 0.0192(7) 0.0217(7) 0.0015(5) 0.0044(5) -0.0020(5)
C5 0.0178(6) 0.0203(7) 0.0192(6) 0.0014(5) 0.0051(5) -0.0028(5)
C4 0.0211(7) 0.0202(7) 0.0206(7) 0.0002(5) 0.0053(5) -0.0026(5)
C7 0.0188(7) 0.0335(9) 0.0300(8) 0.0045(7) -0.0009(6) -0.0007(6)
C2 0.0335(9) 0.0264(8) 0.0276(8) -0.0072(6) 0.0045(6) -0.0097(7)
C1 0.0234(7) 0.0333(9) 0.0244(7) -0.0018(6) 0.0003(6) -0.0087(6)
C3 0.0288(8) 0.0211(7) 0.0306(8) -0.0046(6) 0.0053(6) -0.0014(6)
C8 0.0240(7) 0.0273(8) 0.0378(9) 0.0049(7) 0.0027(6) 0.0064(6)
C0AA 0.0322(9) 0.0351(9) 0.0281(8) 0.0102(7) 0.0039(7) -0.0051(7)
C9 0.0249(7) 0.0198(7) 0.0332(8) -0.0003(6) 0.0019(6) 0.0008(6)
B1 0.0182(7) 0.0222(8) 0.0221(8) 0.0010(6) 0.0023(6) -0.0016(6)
C13 0.0314(9) 0.0360(10) 0.0376(9) -0.0055(7) 0.0048(7) -0.0053(7)
C23 0.0408(10) 0.0262(8) 0.0392(9) 0.0017(7) 0.0098(8) 0.0065(7)
C4AA 0.0318(9) 0.0422(11) 0.0534(12) -0.0073(9) 0.0074(8) 0.0082(8)
C12 0.0316(9) 0.0485(11) 0.0368(9) 0.0065(8) -0.0078(7) -0.0139(8)
C2AA 0.0447(11) 0.0461(12) 0.0590(13) -0.0120(10) 0.0314(10) -0.0151(9)
C19 0.0430(10) 0.0358(11) 0.0490(11) 0.0157(9) 0.0015(9) -0.0010(8)
C21 0.0315(9) 0.0570(13) 0.0435(11) 0.0075(10) -0.0045(8) -0.0011(9)
C17 0.0335(10) 0.0726(16) 0.0638(14) -0.0088(12) 0.0229(10) 0.0051(10)
C3AA 0.0496(12) 0.0455(12) 0.0552(12) 0.0261(10) 0.0006(10) -0.0178(10)
C38 0.0428(11) 0.0475(13) 0.0599(14) 0.0026(10) 0.0162(10) -0.0025(9)
C1AA 0.0552(14) 0.0638(16) 0.0628(14) -0.0380(13) -0.0018(11) 0.0119(12)
C20 0.0728(16) 0.0633(15) 0.0256(9) 0.0043(9) 0.0110(9) 0.0052(12)
C37 0.131(4) 0.0341(16) 0.298(7) -0.007(3) 0.130(4) -0.0139(18)

loop_
_atom_type_symbol
_atom_type_description
_atom_type_scat_dispersion_real
_atom_type_scat_dispersion_imag
_atom_type_scat_source
C C 0.0033 0.0016 'International Tables Vol C Tables 4.2.6.8 and 6.1.1.4'
H H 0.0000 0.0000 'International Tables Vol C Tables 4.2.6.8 and 6.1.1.4'
B B 0.0013 0.0007 'International Tables Vol C Tables 4.2.6.8 and 6.1.1.4'
N N 0.0061 0.0033 'International Tables Vol C Tables 4.2.6.8 and 6.1.1.4'
O O 0.0106 0.0060 'International Tables Vol C Tables 4.2.6.8 and 6.1.1.4'
P P 0.1023 0.0942 'International Tables Vol C Tables 4.2.6.8 and 6.1.1.4'
Sr Sr -1.5307 3.2498 'International Tables Vol C Tables 4.2.6.8 and 6.1.1.4'

loop_
_geom_angle_atom_site_label_1
_geom_angle_atom_site_label_2
_geom_angle_atom_site_label_3
_geom_angle
_geom_angle_site_symmetry_1
_geom_angle_site_symmetry_3
O2 Sr1 O2 86.39(5) . 2_656
O2 Sr1 O1 82.21(4) 2_656 .
O2 Sr1 O1 97.45(4) . .
O2 Sr1 O1 97.45(4) 2_656 2_656
O2 Sr1 O1 82.21(4) . 2_656
O2 Sr1 N2 97.21(4) 2_656 .
O2 Sr1 N2 97.21(4) . 2_656
O2 Sr1 N2 171.13(4) . .
O2 Sr1 N2 171.13(4) 2_656 2_656
O2 Sr1 B1 152.19(4) . .
O2 Sr1 B1 152.19(4) 2_656 2_656
O2 Sr1 B1 121.38(4) 2_656 .
O2 Sr1 B1 121.38(4) . 2_656
O1 Sr1 O1 179.53(5) 2_656 .
O1 Sr1 N2 91.09(4) . .
O1 Sr1 N2 89.27(4) 2_656 .
O1 Sr1 N2 89.27(4) . 2_656
O1 Sr1 N2 91.09(4) 2_656 2_656
O1 Sr1 B1 88.51(4) . .
O1 Sr1 B1 88.51(4) 2_656 2_656
O1 Sr1 B1 91.95(4) . 2_656
O1 Sr1 B1 91.95(4) 2_656 .
N2 Sr1 N2 80.42(6) 2_656 .
N2 Sr1 B1 55.56(4) . 2_656
N2 Sr1 B1 24.97(4) . .
N2 Sr1 B1 24.97(4) 2_656 2_656
N2 Sr1 B1 55.56(4) 2_656 .
B1 Sr1 B1 30.93(6) . 2_656
O2 P4 N0AA 112.19(7) . .
O2 P4 N7 116.01(7) . .
O2 P4 N5 108.62(7) . .
N0AA P4 N7 102.31(7) . .
N0AA P4 N5 109.57(8) . .
N5 P4 N7 107.86(8) . .
O1 P15 N14 117.93(7) . .
O1 P15 N18 110.31(7) . .
O1 P15 N16 109.04(8) . .
N14 P15 N18 102.02(8) . .
N16 P15 N14 106.83(8) . .
N16 P15 N18 110.43(8) . .
P4 O2 Sr1 165.24(7) . .
P15 O1 Sr1 151.77(7) . .
C10 N2 Sr1 135.00(10) . .
C10 N2 B1 118.87(13) . .
B1 N2 Sr1 104.49(9) . .
C4 N1 H1 118.4 . .
C4 N1 B1 123.23(13) . .
B1 N1 H1 118.4 . .
C0AA N0AA P4 118.88(11) . .
C12 N0AA P4 125.95(12) . .
C12 N0AA C0AA 113.73(13) . .
C13 N14 P15 117.65(12) . .
C23 N14 P15 118.68(12) . .
C23 N14 C13 112.87(15) . .
C38 O39 C38 110.2(2) 2_656 .
C2AA N7 P4 116.20(12) . .
C3AA N7 P4 118.62(13) . .
C3AA N7 C2AA 112.21(16) . .
C4AA N5 P4 123.78(12) . .
C4AA N5 C1AA 114.60(16) . .
C1AA N5 P4 121.36(14) . .
C19 N18 P15 117.56(13) . .
C20 N18 P15 125.59(14) . .
C20 N18 C19 113.52(16) . .
C21 N16 P15 121.56(13) . .
C17 N16 P15 121.69(14) . .
C17 N16 C21 115.78(16) . .
C7 C6 C5 118.80(14) . .
C7 C6 C1 122.52(14) . .
C1 C6 C5 118.68(14) . .
N2 C10 C5 122.38(13) . .
N2 C10 C9 120.86(14) . .
C9 C10 C5 116.75(13) . .
C6 C5 C10 121.18(13) . .
C4 C5 C6 119.06(13) . .
C4 C5 C10 119.75(13) . .
N1 C4 C5 117.17(13) . .
N1 C4 C3 122.67(14) . .
C3 C4 C5 120.15(14) . .
C6 C7 H7 120.1 . .
C8 C7 C6 119.82(14) . .
C8 C7 H7 120.1 . .
C1 C2 H2 119.5 . .
C1 C2 C3 121.10(15) . .
C3 C2 H2 119.5 . .
C6 C1 H1A 119.6 . .
C2 C1 C6 120.85(14) . .
C2 C1 H1A 119.6 . .
C4 C3 C2 120.14(15) . .
C4 C3 H3 119.9 . .
C2 C3 H3 119.9 . .
C7 C8 H8 119.0 . .
C7 C8 C9 122.01(15) . .
C9 C8 H8 119.0 . .
N0AA C0AA H0AA 109.5 . .
N0AA C0AA H0AB 109.5 . .
N0AA C0AA H0AC 109.5 . .
H0AA C0AA H0AB 109.5 . .
H0AA C0AA H0AC 109.5 . .
H0AB C0AA H0AC 109.5 . .
C10 C9 H9 119.3 . .
C8 C9 C10 121.43(15) . .
C8 C9 H9 119.3 . .
N2 B1 Sr1 50.55(7) . .
N2 B1 N1 118.41(13) . .
N2 B1 B1 123.94(9) . 2_656
N1 B1 Sr1 163.99(10) . .
N1 B1 B1 117.65(9) . 2_656
B1 B1 Sr1 74.54(3) 2_656 .
N14 C13 H13A 109.5 . .
N14 C13 H13B 109.5 . .
N14 C13 H13C 109.5 . .
H13A C13 H13B 109.5 . .
H13A C13 H13C 109.5 . .
H13B C13 H13C 109.5 . .
N14 C23 H23A 109.5 . .
N14 C23 H23B 109.5 . .
N14 C23 H23C 109.5 . .
H23A C23 H23B 109.5 . .
H23A C23 H23C 109.5 . .
H23B C23 H23C 109.5 . .
N5 C4AA H4AA 109.5 . .
N5 C4AA H4AB 109.5 . .
N5 C4AA H4AC 109.5 . .
H4AA C4AA H4AB 109.5 . .
H4AA C4AA H4AC 109.5 . .
H4AB C4AA H4AC 109.5 . .
N0AA C12 H12A 109.5 . .
N0AA C12 H12B 109.5 . .
N0AA C12 H12C 109.5 . .
H12A C12 H12B 109.5 . .
H12A C12 H12C 109.5 . .
H12B C12 H12C 109.5 . .
N7 C2AA H2AA 109.5 . .
N7 C2AA H2AB 109.5 . .
N7 C2AA H2AC 109.5 . .
H2AA C2AA H2AB 109.5 . .
H2AA C2AA H2AC 109.5 . .
H2AB C2AA H2AC 109.5 . .
N18 C19 H19A 109.5 . .
N18 C19 H19B 109.5 . .
N18 C19 H19C 109.5 . .
H19A C19 H19B 109.5 . .
H19A C19 H19C 109.5 . .
H19B C19 H19C 109.5 . .
N16 C21 H21A 109.5 . .
N16 C21 H21B 109.5 . .
N16 C21 H21C 109.5 . .
H21A C21 H21B 109.5 . .
H21A C21 H21C 109.5 . .
H21B C21 H21C 109.5 . .
N16 C17 H17A 109.5 . .
N16 C17 H17B 109.5 . .
N16 C17 H17C 109.5 . .
H17A C17 H17B 109.5 . .
H17A C17 H17C 109.5 . .
H17B C17 H17C 109.5 . .
N7 C3AA H3AA 109.5 . .
N7 C3AA H3AB 109.5 . .
N7 C3AA H3AC 109.5 . .
H3AA C3AA H3AB 109.5 . .
H3AA C3AA H3AC 109.5 . .
H3AB C3AA H3AC 109.5 . .
O39 C38 H38A 110.5 . .
O39 C38 H38B 110.5 . .
O39 C38 C37 106.0(2) . .
H38A C38 H38B 108.7 . .
C37 C38 H38A 110.5 . .
C37 C38 H38B 110.5 . .
N5 C1AA H1AA 109.5 . .
N5 C1AA H1AB 109.5 . .
N5 C1AA H1AC 109.5 . .
H1AA C1AA H1AB 109.5 . .
H1AA C1AA H1AC 109.5 . .
H1AB C1AA H1AC 109.5 . .
N18 C20 H20A 109.5 . .
N18 C20 H20B 109.5 . .
N18 C20 H20C 109.5 . .
H20A C20 H20B 109.5 . .
H20A C20 H20C 109.5 . .
H20B C20 H20C 109.5 . .
C38 C37 H37A 110.1 . .
C38 C37 H37B 110.1 . .
C37 C37 C38 107.85(19) 2_656 .
C37 C37 H37A 110.1 2_656 .
C37 C37 H37B 110.1 2_656 .
H37A C37 H37B 108.4 . .

loop_
_geom_bond_atom_site_label_1
_geom_bond_atom_site_label_2
_geom_bond_distance
_geom_bond_site_symmetry_2
Sr1 O2 2.5236(11) .
Sr1 O2 2.5237(10) 2_656
Sr1 O1 2.5461(11) 2_656
Sr1 O1 2.5461(11) .
Sr1 N2 2.5923(12) .
Sr1 N2 2.5923(12) 2_656
Sr1 B1 3.2505(18) .
Sr1 B1 3.2505(17) 2_656
P4 O2 1.4838(11) .
P4 N0AA 1.6415(14) .
P4 N7 1.6579(13) .
P4 N5 1.6426(15) .
P15 O1 1.4828(12) .
P15 N14 1.6532(15) .
P15 N18 1.6556(14) .
P15 N16 1.6432(14) .
N2 C10 1.3764(18) .
N2 B1 1.417(2) .
N1 H1 0.8600 .
N1 C4 1.3832(19) .
N1 B1 1.454(2) .
N0AA C0AA 1.460(2) .
N0AA C12 1.458(2) .
N14 C13 1.473(2) .
N14 C23 1.467(2) .
O39 C38 1.417(2) 2_656
O39 C38 1.418(2) .
N7 C2AA 1.466(2) .
N7 C3AA 1.459(2) .
N5 C4AA 1.438(2) .
N5 C1AA 1.456(2) .
N18 C19 1.456(3) .
N18 C20 1.450(3) .
N16 C21 1.459(2) .
N16 C17 1.451(2) .
C6 C5 1.433(2) .
C6 C7 1.412(2) .
C6 C1 1.423(2) .
C10 C5 1.441(2) .
C10 C9 1.407(2) .
C5 C4 1.428(2) .
C4 C3 1.390(2) .
C7 H7 0.9300 .
C7 C8 1.374(2) .
C2 H2 0.9300 .
C2 C1 1.368(3) .
C2 C3 1.404(2) .
C1 H1A 0.9300 .
C3 H3 0.9300 .
C8 H8 0.9300 .
C8 C9 1.398(2) .
C0AA H0AA 0.9600 .
C0AA H0AB 0.9600 .
C0AA H0AC 0.9600 .
C9 H9 0.9300 .
B1 B1 1.733(3) 2_656
C13 H13A 0.9600 .
C13 H13B 0.9600 .
C13 H13C 0.9600 .
C23 H23A 0.9600 .
C23 H23B 0.9600 .
C23 H23C 0.9600 .
C4AA H4AA 0.9600 .
C4AA H4AB 0.9600 .
C4AA H4AC 0.9600 .
C12 H12A 0.9600 .
C12 H12B 0.9600 .
C12 H12C 0.9600 .
C2AA H2AA 0.9600 .
C2AA H2AB 0.9600 .
C2AA H2AC 0.9600 .
C19 H19A 0.9600 .
C19 H19B 0.9600 .
C19 H19C 0.9600 .
C21 H21A 0.9600 .
C21 H21B 0.9600 .
C21 H21C 0.9600 .
C17 H17A 0.9600 .
C17 H17B 0.9600 .
C17 H17C 0.9600 .
C3AA H3AA 0.9600 .
C3AA H3AB 0.9600 .
C3AA H3AC 0.9600 .
C38 H38A 0.9700 .
C38 H38B 0.9700 .
C38 C37 1.464(4) .
C1AA H1AA 0.9600 .
C1AA H1AB 0.9600 .
C1AA H1AC 0.9600 .
C20 H20A 0.9600 .
C20 H20B 0.9600 .
C20 H20C 0.9600 .
C37 C37 1.399(7) 2_656
C37 H37A 0.9700 .
C37 H37B 0.9700 .

loop_
_geom_torsion_atom_site_label_1
_geom_torsion_atom_site_label_2
_geom_torsion_atom_site_label_3
_geom_torsion_atom_site_label_4
_geom_torsion
_geom_torsion_site_symmetry_1
_geom_torsion_site_symmetry_4
Sr1 N2 C10 C5 158.78(11) . .
Sr1 N2 C10 C9 -20.5(2) . .
Sr1 N2 B1 N1 -165.96(11) . .
Sr1 N2 B1 B1 14.1(2) . 2_656
O2 P4 N0AA C0AA -40.07(15) . .
O2 P4 N0AA C12 154.56(15) . .
O2 P4 N7 C2AA -58.25(16) . .
O2 P4 N7 C3AA 80.22(16) . .
O2 P4 N5 C4AA -18.72(19) . .
O2 P4 N5 C1AA 167.53(19) . .
O1 P15 N14 C13 59.06(15) . .
O1 P15 N14 C23 -82.82(14) . .
O1 P15 N18 C19 42.31(16) . .
O1 P15 N18 C20 -159.70(17) . .
O1 P15 N16 C21 18.32(18) . .
O1 P15 N16 C17 -173.45(17) . .
N2 C10 C5 C6 -178.43(13) . .
N2 C10 C5 C4 2.5(2) . .
N2 C10 C9 C8 178.84(15) . .
N1 C4 C3 C2 177.60(15) . .
N0AA P4 O2 Sr1 53.8(3) . .
N0AA P4 N7 C2AA 64.21(15) . .
N0AA P4 N7 C3AA -157.32(15) . .
N0AA P4 N5 C4AA -141.60(16) . .
N0AA P4 N5 C1AA 44.6(2) . .
N14 P15 O1 Sr1 31.68(19) . .
N14 P15 N18 C19 168.42(14) . .
N14 P15 N18 C20 -33.59(19) . .
N14 P15 N16 C21 -110.15(16) . .
N14 P15 N16 C17 58.08(19) . .
O39 C38 C37 C37 12.1(8) . 2_656
N7 P4 O2 Sr1 170.9(3) . .
N7 P4 N0AA C0AA -165.09(13) . .
N7 P4 N0AA C12 29.54(17) . .
N7 P4 N5 C4AA 107.78(17) . .
N7 P4 N5 C1AA -66.0(2) . .
N5 P4 O2 Sr1 -67.4(3) . .
N5 P4 N0AA C0AA 80.67(15) . .
N5 P4 N0AA C12 -84.71(17) . .
N5 P4 N7 C2AA 179.71(14) . .
N5 P4 N7 C3AA -41.83(17) . .
N18 P15 O1 Sr1 148.26(15) . .
N18 P15 N14 C13 -61.91(14) . .
N18 P15 N14 C23 156.21(13) . .
N18 P15 N16 C21 139.68(16) . .
N18 P15 N16 C17 -52.09(19) . .
N16 P15 O1 Sr1 -90.31(16) . .
N16 P15 N14 C13 -177.83(12) . .
N16 P15 N14 C23 40.29(15) . .
N16 P15 N18 C19 -78.30(15) . .
N16 P15 N18 C20 79.69(19) . .
C6 C5 C4 N1 -177.53(13) . .
C6 C5 C4 C3 1.6(2) . .
C6 C7 C8 C9 -0.3(3) . .
C10 N2 B1 Sr1 167.51(16) . .
C10 N2 B1 N1 1.6(2) . .
C10 N2 B1 B1 -178.40(16) . 2_656
C10 C5 C4 N1 1.6(2) . .
C10 C5 C4 C3 -179.30(14) . .
C5 C6 C7 C8 0.7(2) . .
C5 C6 C1 C2 -0.1(2) . .
C5 C10 C9 C8 -0.5(2) . .
C5 C4 C3 C2 -1.5(2) . .
C4 N1 B1 Sr1 -40.2(5) . .
C4 N1 B1 N2 2.6(2) . .
C4 N1 B1 B1 -177.47(15) . 2_656
C7 C6 C5 C10 -1.0(2) . .
C7 C6 C5 C4 178.11(14) . .
C7 C6 C1 C2 -178.94(16) . .
C7 C8 C9 C10 0.2(3) . .
C1 C6 C5 C10 -179.92(13) . .
C1 C6 C5 C4 -0.8(2) . .
C1 C6 C7 C8 179.57(15) . .
C1 C2 C3 C4 0.6(2) . .
C3 C2 C1 C6 0.2(3) . .
C9 C10 C5 C6 0.9(2) . .
C9 C10 C5 C4 -178.22(14) . .
B1 N2 C10 C5 -4.0(2) . .
B1 N2 C10 C9 176.71(14) . .
B1 N1 C4 C5 -4.1(2) . .
B1 N1 C4 C3 176.86(15) . .
C38 O39 C38 C37 -4.5(3) 2_656 .
